data_9013635
loop_
_publ_author_name
'Grey, I. E.'
'Mumme, W. G.'
'Mills, S. J.'
'Birch, W. D.'
'Wilson, N. C.'

_publ_section_title
;
 The crystal chemical role of Zn in alunite-type minerals:
 Structure refinements for kintoreite and zincian kintoreite
;
_journal_name_full 'American Mineralogist'
_journal_page_first 676
_journal_page_last 683
_journal_paper_doi 10.2138/am.2009.3083
_journal_volume 94
_journal_year 2009
_chemical_compound_source 'Kintore mine at Broken Hill, New South Wales'
_chemical_formula_sum 'As0.766 Fe3 H6 O14 P1.08 Pb S0.16 Zn0.31'
_chemical_name_mineral Kintoreite
_space_group_IT_number 166
_symmetry_space_group_name_Hall '-R 3 2"'
_symmetry_space_group_name_H-M 'R -3 m :H'
_cell_angle_alpha 90
_cell_angle_beta 90
_cell_angle_gamma 120
_cell_formula_units_Z 3
_cell_length_a 7.3789
_cell_length_b 7.3789
_cell_length_c 16.8552
_cell_volume 794.782
_database_code_amcsd 0004932
_exptl_crystal_density_diffrn 4.519
_cod_original_sg_symbol_H-M 'R -3 m'
_cod_original_formula_sum 'Pb Fe3 Zn.31 P1.08 S.16 As.766 O14 H6'
_cod_database_code 9013635

loop_
_space_group_symop_operation_xyz
x,y,z
2/3+x,1/3+y,1/3+z
1/3+x,2/3+y,2/3+z
x,x-y,z
2/3+x,1/3+x-y,1/3+z
1/3+x,2/3+x-y,2/3+z
y,x,-z
2/3+y,1/3+x,1/3-z
1/3+y,2/3+x,2/3-z
-x+y,y,z
2/3-x+y,1/3+y,1/3+z
1/3-x+y,2/3+y,2/3+z
-x,-x+y,-z
2/3-x,1/3-x+y,1/3-z
1/3-x,2/3-x+y,2/3-z
-y,-x,z
2/3-y,1/3-x,1/3+z
1/3-y,2/3-x,2/3+z
x-y,-y,-z
2/3+x-y,1/3-y,1/3-z
1/3+x-y,2/3-y,2/3-z
y,-x+y,-z
2/3+y,1/3-x+y,1/3-z
1/3+y,2/3-x+y,2/3-z
-x+y,-x,z
2/3-x+y,1/3-x,1/3+z
1/3-x+y,2/3-x,2/3+z
-x,-y,-z
2/3-x,1/3-y,1/3-z
1/3-x,2/3-y,2/3-z
-y,x-y,z
2/3-y,1/3+x-y,1/3+z
1/3-y,2/3+x-y,2/3+z
x-y,x,-z
2/3+x-y,1/3+x,1/3-z
1/3+x-y,2/3+x,2/3-z

loop_
_atom_site_label
_atom_site_fract_x
_atom_site_fract_y
_atom_site_fract_z
_atom_site_occupancy
_atom_site_U_iso_or_equiv
_atom_site_type_symbol
_atom_site_attached_hydrogens
Pb 0.06300 0.00000 0.00000 0.16667 0.03130 Pb 0
Fe 0.50000 0.00000 0.50000 1.00000 0.01330 Fe 0
Zn 0.06530 -0.06530 0.49540 0.05170 0.02500 Zn 0
PX 0.00000 0.00000 0.31364 0.54000 0.01020 P 0
SX 0.00000 0.00000 0.31364 0.08000 0.01020 S 0
AsX 0.00000 0.00000 0.31364 0.38300 0.01020 As 0
O1 0.00000 0.00000 0.59370 1.00000 0.02400 O 0
O2 0.21580 -0.21580 -0.05340 1.00000 0.01930 O 0
O-H3 0.12720 -0.12720 0.13300 1.00000 0.01530 O 1

loop_
_cod_changelog_entry_id
_cod_changelog_entry_author
_cod_changelog_entry_date
_cod_changelog_entry_text
1
;cod-tools version 3.8.0
Id: cif_guess_AMCSD_atom_types 9581 2023-05-17 12:35:41Z saulius
;
2023-05-21T08:54:37+03:00
;Derived atom types and hydrogen counts
from atom names that follow the AMCSD naming convention
(Wat == water, O-H == hydroxyl).
;

loop_
_cod_related_entry_id
_cod_related_entry_database
_cod_related_entry_code
1 AMCSD 0004932
